data_4317283
loop_
_publ_author_name
'Jiong-Peng Zhao'
'Bo-Wen Hu'
'Xiao-Feng Zhang'
'Qian Yang'
'M. S. El Fallah'
'J. Ribas'
'Xian-He Bu'

_publ_section_title
;
 One Pot Synthesis of Heterometallic 3d-3d Azide Coordination
 Architectures: Effect of the Single-Ion Anisotropy
;
_journal_name_full 'Inorganic Chemistry'
_journal_page_first 11325
_journal_page_last 11332
_journal_paper_doi 10.1021/ic101089n
_journal_volume 49
_journal_year 2010
_chemical_formula_sum 'C12 H8 Co0.5 Cu N8 Ni0.5 O4'
_chemical_formula_weight 450.62
_chemical_name_systematic
; 
 ? 
;
_space_group_IT_number 15
_symmetry_cell_setting monoclinic
_symmetry_space_group_name_Hall '-C 2yc'
_symmetry_space_group_name_H-M 'C 1 2/c 1'
_atom_sites_solution_hydrogens geom
_atom_sites_solution_primary direct
_atom_sites_solution_secondary difmap
_audit_creation_method SHELXL-97
_cell_angle_alpha 90.00
_cell_angle_beta 104.45(3)
_cell_angle_gamma 90.00
_cell_formula_units_Z 4
_cell_length_a 12.848(3)
_cell_length_b 13.275(3)
_cell_length_c 10.443(2)
_cell_measurement_reflns_used 7163
_cell_measurement_temperature 293(2)
_cell_measurement_theta_max 27.7
_cell_measurement_theta_min 3.1
_cell_volume 1724.8(7)
_computing_cell_refinement 'Bruker XSCANS'
_computing_data_collection 'Bruker XSCANS'
_computing_data_reduction 'Bruker SHELXTL'
_computing_molecular_graphics 'Bruker SHELXTL'
_computing_publication_material 'Bruker SHELXTL'
_computing_structure_refinement 'SHELXL-97 (Sheldrick, 1997)'
_computing_structure_solution 'SHELXS-97 (Sheldrick, 1990)'
_diffrn_ambient_temperature 293(2)
_diffrn_measured_fraction_theta_full 0.998
_diffrn_measured_fraction_theta_max 0.998
_diffrn_measurement_device_type 'Bruker P4'
_diffrn_measurement_method '\w scans'
_diffrn_radiation_monochromator graphite
_diffrn_radiation_source 'fine-focus sealed tube'
_diffrn_radiation_type MoK\a
_diffrn_radiation_wavelength 0.71073
_diffrn_reflns_av_R_equivalents 0.1013
_diffrn_reflns_av_sigmaI/netI 0.0735
_diffrn_reflns_limit_h_max 15
_diffrn_reflns_limit_h_min -15
_diffrn_reflns_limit_k_max 15
_diffrn_reflns_limit_k_min -15
_diffrn_reflns_limit_l_max 12
_diffrn_reflns_limit_l_min -12
_diffrn_reflns_number 7177
_diffrn_reflns_theta_full 25.01
_diffrn_reflns_theta_max 25.01
_diffrn_reflns_theta_min 3.07
_exptl_absorpt_coefficient_mu 2.296
_exptl_absorpt_correction_type none
_exptl_crystal_colour green
_exptl_crystal_density_diffrn 1.735
_exptl_crystal_density_method 'not measured'
_exptl_crystal_description block
_exptl_crystal_F_000 898
_exptl_crystal_size_max 0.2
_exptl_crystal_size_mid 0.18
_exptl_crystal_size_min 0.18
_refine_diff_density_max 0.518
_refine_diff_density_min -0.376
_refine_diff_density_rms 0.102
_refine_ls_extinction_method none
_refine_ls_goodness_of_fit_ref 1.155
_refine_ls_hydrogen_treatment constr
_refine_ls_matrix_type full
_refine_ls_number_parameters 120
_refine_ls_number_reflns 1511
_refine_ls_number_restraints 0
_refine_ls_restrained_S_all 1.155
_refine_ls_R_factor_all 0.0922
_refine_ls_R_factor_gt 0.0611
_refine_ls_shift/su_max 0.002
_refine_ls_shift/su_mean 0.000
_refine_ls_structure_factor_coef Fsqd
_refine_ls_weighting_details 'calc w=1/[\s^2^(Fo^2^)+(0.0422P)^2^+0.7877P] where P=(Fo^2^+2Fc^2^)/3'
_refine_ls_weighting_scheme calc
_refine_ls_wR_factor_gt 0.1031
_refine_ls_wR_factor_ref 0.1133
_reflns_number_gt 1155
_reflns_number_total 1511
_reflns_threshold_expression >2sigma(I)
_cod_data_source_file ic101089n_si_002_3.cif
_cod_data_source_block 3
_cod_depositor_comments
;
The following automatic conversions were performed:

'_symmetry_cell_setting' value 'Monoclinic' changed to 'monoclinic'
according to the built-in table from CIF Core dictionary named
'cif_core.dic' version 2.4.1 from 2010-06-29.

Automatic conversion script
Id: cif_fix_values 1646 2011-03-28 12:23:43Z adriana 
;
_cod_original_cell_volume 1724.7(6)
_cod_original_formula_sum 'C12 H8 Co0.50 Cu N8 Ni0.50 O4'
_cod_database_code 4317283

loop_
_symmetry_equiv_pos_as_xyz
'x, y, z'
'-x, y, -z+1/2'
'x+1/2, y+1/2, z'
'-x+1/2, y+1/2, -z+1/2'
'-x, -y, -z'
'x, -y, z-1/2'
'-x+1/2, -y+1/2, -z'
'x+1/2, -y+1/2, z-1/2'

loop_
_atom_site_label
_atom_site_type_symbol
_atom_site_fract_x
_atom_site_fract_y
_atom_site_fract_z
_atom_site_U_iso_or_equiv
_atom_site_adp_type
_atom_site_occupancy
_atom_site_symmetry_multiplicity
_atom_site_calc_flag
_atom_site_refinement_flags
_atom_site_disorder_assembly
_atom_site_disorder_group
Ni1 Ni 0.5000 0.35253(7) 0.2500 0.0207(3) Uani 0.50 2 d SP . .
Co1 Co 0.5000 0.35253(7) 0.2500 0.0207(3) Uani 0.50 2 d SP . .
O2 O 0.3950(3) 0.5618(3) 0.0827(4) 0.0362(11) Uani 1 1 d . . .
N1 N 0.4565(4) 0.3641(3) 0.0453(5) 0.0269(11) Uani 1 1 d . . .
C1 C 0.3630(4) 0.5402(4) 0.1828(6) 0.0269(14) Uani 1 1 d . . .
Cu1 Cu 0.5000 0.5000 0.0000 0.0260(3) Uani 1 2 d S . .
O1 O 0.3912(3) 0.4690(3) 0.2609(4) 0.0272(10) Uani 1 1 d . . .
N2 N 0.4631(4) 0.2915(4) -0.0231(5) 0.0375(13) Uani 1 1 d . . .
C2 C 0.2803(4) 0.6128(4) 0.2120(5) 0.0268(14) Uani 1 1 d . . .
N3 N 0.4689(6) 0.2218(4) -0.0842(6) 0.070(2) Uani 1 1 d . . .
C3 C 0.2706(5) 0.7082(4) 0.1575(6) 0.0320(15) Uani 1 1 d . . .
H3A H 0.3171 0.7294 0.1076 0.038 Uiso 1 1 calc R . .
N4 N 0.1226(4) 0.7457(3) 0.2456(4) 0.0281(12) Uani 1 1 d . . .
C4 C 0.1929(5) 0.7707(4) 0.1773(6) 0.0309(14) Uani 1 1 d . . .
H4A H 0.1886 0.8349 0.1409 0.037 Uiso 1 1 calc R . .
C5 C 0.1353(5) 0.6554(4) 0.3031(6) 0.0395(17) Uani 1 1 d . . .
H5A H 0.0898 0.6374 0.3560 0.047 Uiso 1 1 calc R . .
C6 C 0.2118(5) 0.5877(4) 0.2884(6) 0.0388(17) Uani 1 1 d . . .
H6A H 0.2172 0.5252 0.3299 0.047 Uiso 1 1 calc R . .

loop_
_atom_site_aniso_label
_atom_site_aniso_U_11
_atom_site_aniso_U_22
_atom_site_aniso_U_33
_atom_site_aniso_U_23
_atom_site_aniso_U_13
_atom_site_aniso_U_12
Ni1 0.0232(6) 0.0145(6) 0.0279(6) 0.000 0.0133(5) 0.000
Co1 0.0232(6) 0.0145(6) 0.0279(6) 0.000 0.0133(5) 0.000
O2 0.055(3) 0.020(2) 0.045(3) 0.0113(19) 0.035(2) 0.014(2)
N1 0.033(3) 0.019(3) 0.034(3) 0.000(2) 0.017(2) 0.002(2)
C1 0.027(4) 0.020(3) 0.036(4) 0.001(3) 0.014(3) 0.003(3)
Cu1 0.0329(6) 0.0184(6) 0.0326(6) 0.0035(4) 0.0190(5) 0.0052(5)
O1 0.029(2) 0.020(2) 0.036(2) 0.0085(18) 0.015(2) 0.0099(18)
N2 0.048(4) 0.033(3) 0.031(3) 0.004(3) 0.008(3) -0.001(3)
C2 0.029(3) 0.025(3) 0.028(3) 0.005(3) 0.012(3) 0.006(3)
N3 0.111(6) 0.042(4) 0.059(4) -0.020(4) 0.025(4) -0.003(4)
C3 0.035(4) 0.030(3) 0.038(4) 0.013(3) 0.022(3) 0.013(3)
N4 0.032(3) 0.025(3) 0.032(3) 0.003(2) 0.016(2) 0.006(2)
C4 0.037(4) 0.021(3) 0.041(4) 0.008(3) 0.020(3) 0.007(3)
C5 0.049(4) 0.032(4) 0.050(4) 0.009(3) 0.036(4) 0.007(3)
C6 0.046(4) 0.020(4) 0.062(5) 0.015(3) 0.034(4) 0.012(3)

loop_
_atom_type_symbol
_atom_type_description
_atom_type_scat_dispersion_real
_atom_type_scat_dispersion_imag
_atom_type_scat_source
C C 0.0033 0.0016 'International Tables Vol C Tables 4.2.6.8 and 6.1.1.4'
H H 0.0000 0.0000 'International Tables Vol C Tables 4.2.6.8 and 6.1.1.4'
N N 0.0061 0.0033 'International Tables Vol C Tables 4.2.6.8 and 6.1.1.4'
O O 0.0106 0.0060 'International Tables Vol C Tables 4.2.6.8 and 6.1.1.4'
Co Co 0.3494 0.9721 'International Tables Vol C Tables 4.2.6.8 and 6.1.1.4'
Ni Ni 0.3393 1.1124 'International Tables Vol C Tables 4.2.6.8 and 6.1.1.4'
Cu Cu 0.3201 1.2651 'International Tables Vol C Tables 4.2.6.8 and 6.1.1.4'

loop_
_geom_angle_atom_site_label_1
_geom_angle_atom_site_label_2
_geom_angle_atom_site_label_3
_geom_angle
_geom_angle_site_symmetry_1
_geom_angle_site_symmetry_3
_geom_angle_publ_flag
N1 Ni1 N1 171.5(3) 2_655 . ?
N1 Ni1 O1 89.40(16) 2_655 2_655 ?
N1 Ni1 O1 84.37(16) . 2_655 ?
N1 Ni1 O1 84.37(16) 2_655 . ?
N1 Ni1 O1 89.40(16) . . ?
O1 Ni1 O1 85.6(2) 2_655 . ?
N1 Ni1 N4 92.15(17) 2_655 4_545 ?
N1 Ni1 N4 93.50(18) . 4_545 ?
O1 Ni1 N4 174.20(17) 2_655 4_545 ?
O1 Ni1 N4 89.04(16) . 4_545 ?
N1 Ni1 N4 93.50(18) 2_655 3_545 ?
N1 Ni1 N4 92.15(17) . 3_545 ?
O1 Ni1 N4 89.04(16) 2_655 3_545 ?
O1 Ni1 N4 174.20(17) . 3_545 ?
N4 Ni1 N4 96.4(3) 4_545 3_545 ?
C1 O2 Cu1 133.0(4) . . ?
N2 N1 Cu1 121.1(4) . . ?
N2 N1 Ni1 120.4(4) . . ?
Cu1 N1 Ni1 107.1(2) . . ?
O1 C1 O2 128.4(5) . . ?
O1 C1 C2 117.0(5) . . ?
O2 C1 C2 114.6(5) . . ?
O2 Cu1 O2 180.0 . 5_665 ?
O2 Cu1 N1 89.45(16) . 5_665 ?
O2 Cu1 N1 90.55(16) 5_665 5_665 ?
O2 Cu1 N1 90.55(16) . . ?
O2 Cu1 N1 89.45(16) 5_665 . ?
N1 Cu1 N1 180.0 5_665 . ?
O2 Cu1 O1 95.39(14) . 6_565 ?
O2 Cu1 O1 84.61(14) 5_665 6_565 ?
N1 Cu1 O1 74.93(16) 5_665 6_565 ?
N1 Cu1 O1 105.07(16) . 6_565 ?
O2 Cu1 O1 84.61(14) . 2_655 ?
O2 Cu1 O1 95.39(14) 5_665 2_655 ?
N1 Cu1 O1 105.07(16) 5_665 2_655 ?
N1 Cu1 O1 74.93(16) . 2_655 ?
O1 Cu1 O1 180.00(15) 6_565 2_655 ?
C1 O1 Ni1 127.7(4) . . ?
C1 O1 Cu1 120.9(4) . 2_655 ?
Ni1 O1 Cu1 87.83(13) . 2_655 ?
N3 N2 N1 178.0(6) . . ?
C6 C2 C3 117.3(5) . . ?
C6 C2 C1 123.1(5) . . ?
C3 C2 C1 119.6(5) . . ?
C4 C3 C2 119.6(5) . . ?
C4 C3 H3A 120.2 . . ?
C2 C3 H3A 120.2 . . ?
C4 N4 C5 116.3(5) . . ?
C4 N4 Co1 116.9(4) . 3_455 ?
C5 N4 Co1 126.7(4) . 3_455 ?
C4 N4 Ni1 116.9(4) . 3_455 ?
C5 N4 Ni1 126.7(4) . 3_455 ?
Co1 N4 Ni1 0.0 3_455 3_455 ?
N4 C4 C3 123.9(5) . . ?
N4 C4 H4A 118.1 . . ?
C3 C4 H4A 118.1 . . ?
N4 C5 C6 123.5(5) . . ?
N4 C5 H5A 118.3 . . ?
C6 C5 H5A 118.3 . . ?
C2 C6 C5 119.3(5) . . ?
C2 C6 H6A 120.3 . . ?
C5 C6 H6A 120.3 . . ?

loop_
_geom_bond_atom_site_label_1
_geom_bond_atom_site_label_2
_geom_bond_distance
_geom_bond_site_symmetry_2
_geom_bond_publ_flag
Ni1 N1 2.076(5) 2_655 ?
Ni1 N1 2.076(5) . ?
Ni1 O1 2.107(3) 2_655 ?
Ni1 O1 2.107(3) . ?
Ni1 N4 2.128(4) 4_545 ?
Ni1 N4 2.128(4) 3_545 ?
O2 C1 1.248(6) . ?
O2 Cu1 1.954(4) . ?
N1 N2 1.216(6) . ?
N1 Cu1 1.981(4) . ?
C1 O1 1.241(6) . ?
C1 C2 1.521(7) . ?
Cu1 O2 1.954(4) 5_665 ?
Cu1 N1 1.981(4) 5_665 ?
Cu1 O1 2.572(4) 6_565 ?
Cu1 O1 2.572(4) 2_655 ?
O1 Cu1 2.572(4) 2_655 ?
N2 N3 1.137(7) . ?
C2 C6 1.367(7) . ?
C2 C3 1.382(7) . ?
C3 C4 1.352(7) . ?
C3 H3A 0.9300 . ?
N4 C4 1.325(6) . ?
N4 C5 1.333(7) . ?
N4 Co1 2.128(4) 3_455 ?
N4 Ni1 2.128(4) 3_455 ?
C4 H4A 0.9300 . ?
C5 C6 1.368(7) . ?
C5 H5A 0.9300 . ?
C6 H6A 0.9300 . ?

loop_
_geom_torsion_atom_site_label_1
_geom_torsion_atom_site_label_2
_geom_torsion_atom_site_label_3
_geom_torsion_atom_site_label_4
_geom_torsion
_geom_torsion_site_symmetry_1
_geom_torsion_site_symmetry_2
_geom_torsion_site_symmetry_3
_geom_torsion_site_symmetry_4
_geom_torsion_publ_flag
N1 Ni1 N1 N2 165.0(4) 2_655 . . . ?
O1 Ni1 N1 N2 122.1(4) 2_655 . . . ?
O1 Ni1 N1 N2 -152.3(4) . . . . ?
N4 Ni1 N1 N2 -63.3(4) 4_545 . . . ?
N4 Ni1 N1 N2 33.2(5) 3_545 . . . ?
N1 Ni1 N1 Cu1 21.12(16) 2_655 . . . ?
O1 Ni1 N1 Cu1 -21.80(19) 2_655 . . . ?
O1 Ni1 N1 Cu1 63.8(2) . . . . ?
N4 Ni1 N1 Cu1 152.8(2) 4_545 . . . ?
N4 Ni1 N1 Cu1 -110.6(2) 3_545 . . . ?
Cu1 O2 C1 O1 -0.3(10) . . . . ?
Cu1 O2 C1 C2 178.6(4) . . . . ?
C1 O2 Cu1 O2 39(100) . . . 5_665 ?
C1 O2 Cu1 N1 -143.3(6) . . . 5_665 ?
C1 O2 Cu1 N1 36.7(6) . . . . ?
C1 O2 Cu1 O1 141.9(5) . . . 6_565 ?
C1 O2 Cu1 O1 -38.1(5) . . . 2_655 ?
N2 N1 Cu1 O2 150.4(5) . . . . ?
Ni1 N1 Cu1 O2 -66.0(2) . . . . ?
N2 N1 Cu1 O2 -29.6(5) . . . 5_665 ?
Ni1 N1 Cu1 O2 114.0(2) . . . 5_665 ?
N2 N1 Cu1 N1 -24(100) . . . 5_665 ?
Ni1 N1 Cu1 N1 119(100) . . . 5_665 ?
N2 N1 Cu1 O1 54.7(5) . . . 6_565 ?
Ni1 N1 Cu1 O1 -161.73(16) . . . 6_565 ?
N2 N1 Cu1 O1 -125.3(5) . . . 2_655 ?
Ni1 N1 Cu1 O1 18.27(16) . . . 2_655 ?
O2 C1 O1 Ni1 -2.8(9) . . . . ?
C2 C1 O1 Ni1 178.3(3) . . . . ?
O2 C1 O1 Cu1 111.3(6) . . . 2_655 ?
C2 C1 O1 Cu1 -67.6(6) . . . 2_655 ?
N1 Ni1 O1 C1 144.3(5) 2_655 . . . ?
N1 Ni1 O1 C1 -29.9(5) . . . . ?
O1 Ni1 O1 C1 54.5(4) 2_655 . . . ?
N4 Ni1 O1 C1 -123.5(5) 4_545 . . . ?
N4 Ni1 O1 C1 75.6(17) 3_545 . . . ?
N1 Ni1 O1 Cu1 15.87(14) 2_655 . . 2_655 ?
N1 Ni1 O1 Cu1 -158.36(15) . . . 2_655 ?
O1 Ni1 O1 Cu1 -73.96(12) 2_655 . . 2_655 ?
N4 Ni1 O1 Cu1 108.12(14) 4_545 . . 2_655 ?
N4 Ni1 O1 Cu1 -52.9(16) 3_545 . . 2_655 ?
Cu1 N1 N2 N3 167(20) . . . . ?
Ni1 N1 N2 N3 28(21) . . . . ?
O1 C1 C2 C6 -22.0(9) . . . . ?
O2 C1 C2 C6 159.0(6) . . . . ?
O1 C1 C2 C3 159.5(5) . . . . ?
O2 C1 C2 C3 -19.5(8) . . . . ?
C6 C2 C3 C4 -2.3(9) . . . . ?
C1 C2 C3 C4 176.2(5) . . . . ?
C5 N4 C4 C3 4.0(9) . . . . ?
Co1 N4 C4 C3 -175.2(5) 3_455 . . . ?
Ni1 N4 C4 C3 -175.2(5) 3_455 . . . ?
C2 C3 C4 N4 -1.0(9) . . . . ?
C4 N4 C5 C6 -3.8(9) . . . . ?
Co1 N4 C5 C6 175.3(5) 3_455 . . . ?
Ni1 N4 C5 C6 175.3(5) 3_455 . . . ?
C3 C2 C6 C5 2.5(9) . . . . ?
C1 C2 C6 C5 -176.0(6) . . . . ?
N4 C5 C6 C2 0.6(10) . . . . ?
